data_4308478
loop_
_publ_author_name
'Yi Cui'
'Qin-De Liu'
'Dong-Ren Bai'
'Wen-Li Jia'
'Ye Tao'
'Suning Wang'

_publ_section_title
;
Organoboron Compounds with an 8-Hydroxyquinolato Chelate and Its
Derivatives: Substituent Effects on Structures and Luminescence
;
_journal_name_full 'Inorganic Chemistry'
_journal_page_first 601
_journal_page_last 609
_journal_paper_doi 10.1021/ic0489746
_journal_volume 44
_journal_year 2005
_chemical_formula_sum 'C25 H16 B N O S2'
_chemical_formula_weight 421.32
_chemical_name_systematic
; 
 ? 
;
_space_group_IT_number 14
_symmetry_cell_setting monoclinic
_symmetry_space_group_name_Hall '-P 2yn'
_symmetry_space_group_name_H-M 'P 1 21/n 1'
_atom_sites_solution_hydrogens geom
_atom_sites_solution_primary direct
_atom_sites_solution_secondary difmap
_audit_creation_method SHELXL-97
_cell_angle_alpha 90.00
_cell_angle_beta 91.748(6)
_cell_angle_gamma 90.00
_cell_formula_units_Z 8
_cell_length_a 12.242(4)
_cell_length_b 17.188(6)
_cell_length_c 19.354(7)
_cell_measurement_temperature 293(2)
_cell_volume 4070(2)
_computing_structure_refinement 'SHELXL-97 (Sheldrick, 1997)'
_computing_structure_solution 'SHELXS-97 (Sheldrick, 1990)'
_diffrn_ambient_temperature 293(2)
_diffrn_measured_fraction_theta_full 0.944
_diffrn_measured_fraction_theta_max 0.944
_diffrn_radiation_monochromator graphite
_diffrn_radiation_source 'fine-focus sealed tube'
_diffrn_radiation_type MoK\a
_diffrn_radiation_wavelength 0.71073
_diffrn_reflns_av_R_equivalents 0.0345
_diffrn_reflns_av_sigmaI/netI 0.0760
_diffrn_reflns_limit_h_max 16
_diffrn_reflns_limit_h_min -15
_diffrn_reflns_limit_k_max 22
_diffrn_reflns_limit_k_min -22
_diffrn_reflns_limit_l_max 24
_diffrn_reflns_limit_l_min -22
_diffrn_reflns_number 28471
_diffrn_reflns_theta_full 28.32
_diffrn_reflns_theta_max 28.32
_diffrn_reflns_theta_min 1.58
_exptl_absorpt_coefficient_mu 0.279
_exptl_absorpt_correction_T_max 1.000
_exptl_absorpt_correction_T_min 0.854
_exptl_absorpt_correction_type Empirical(SADABS)
_exptl_crystal_colour yellow
_exptl_crystal_density_diffrn 1.375
_exptl_crystal_density_method 'not measured'
_exptl_crystal_description block
_exptl_crystal_F_000 1744
_exptl_crystal_size_max 0.40
_exptl_crystal_size_mid 0.40
_exptl_crystal_size_min 0.30
_refine_diff_density_max 0.580
_refine_diff_density_min -0.458
_refine_diff_density_rms 0.057
_refine_ls_extinction_method none
_refine_ls_goodness_of_fit_ref 0.898
_refine_ls_hydrogen_treatment mixed
_refine_ls_matrix_type full
_refine_ls_number_parameters 541
_refine_ls_number_reflns 9567
_refine_ls_number_restraints 0
_refine_ls_restrained_S_all 0.898
_refine_ls_R_factor_all 0.1256
_refine_ls_R_factor_gt 0.0590
_refine_ls_shift/su_max 0.001
_refine_ls_shift/su_mean 0.000
_refine_ls_structure_factor_coef Fsqd
_refine_ls_weighting_details 'calc w=1/[\s^2^(Fo^2^)+(0.0927P)^2^+0.0000P] where P=(Fo^2^+2Fc^2^)/3'
_refine_ls_weighting_scheme calc
_refine_ls_wR_factor_gt 0.1511
_refine_ls_wR_factor_ref 0.1737
_reflns_number_gt 4603
_reflns_number_total 9567
_reflns_threshold_expression >2sigma(I)
_cod_data_source_file ic0489746si20040728_035933.cif
_cod_data_source_block cys15a
_cod_depositor_comments
;
The following automatic conversions were performed:
'_symmetry_cell_setting' value 'Monoclinic' changed to 'monoclinic'
according to '/home/saulius/struct/CIF-dictionaries/cif_core.dic'
dictionary named 'cif_core.dic' version 2.4.1 from 2010-06-29.

Automatic conversion script
Id: cif_fix_enum 1527 2010-12-29 10:47:43Z saulius 
;
_cod_original_cell_volume 4071(2)
_cod_database_code 4308478

loop_
_symmetry_equiv_pos_as_xyz
'x, y, z'
'-x+1/2, y+1/2, -z+1/2'
'-x, -y, -z'
'x-1/2, -y-1/2, z-1/2'

loop_
_atom_site_label
_atom_site_type_symbol
_atom_site_fract_x
_atom_site_fract_y
_atom_site_fract_z
_atom_site_U_iso_or_equiv
_atom_site_adp_type
_atom_site_occupancy
_atom_site_symmetry_multiplicity
_atom_site_calc_flag
_atom_site_refinement_flags
_atom_site_disorder_assembly
_atom_site_disorder_group
B1 B 0.7547(3) 0.75906(19) 0.21564(18) 0.0431(8) Uani 1 1 d . . .
B2 B 0.2252(3) 1.00618(18) 0.30025(18) 0.0444(8) Uani 1 1 d . . .
S1 S 0.93208(7) 0.67864(4) 0.15206(5) 0.0559(3) Uani 1 1 d . . .
S2 S 0.87328(8) 0.70317(6) 0.33572(5) 0.0718(3) Uani 1 1 d . . .
S3 S 0.12112(8) 1.06006(5) 0.17261(5) 0.0671(3) Uani 1 1 d . . .
S4 S 0.03904(7) 1.08968(5) 0.34776(5) 0.0583(3) Uani 1 1 d . . .
O1 O 0.65958(16) 0.73868(11) 0.16817(10) 0.0477(5) Uani 1 1 d . . .
O2 O 0.31913(17) 1.02550(11) 0.34933(10) 0.0512(5) Uani 1 1 d . . .
N1 N 0.72035(19) 0.84672(12) 0.23642(11) 0.0399(6) Uani 1 1 d . . .
N2 N 0.25931(19) 0.91784(12) 0.28066(12) 0.0422(6) Uani 1 1 d . . .
C1 C 0.8660(2) 0.76402(15) 0.17437(14) 0.0413(7) Uani 1 1 d . . .
C2 C 0.9179(2) 0.82688(17) 0.14813(15) 0.0453(7) Uani 1 1 d . . .
H2A H 0.8952 0.8778 0.1555 0.054 Uiso 1 1 calc R . .
C3 C 1.0114(2) 0.80765(16) 0.10789(14) 0.0414(7) Uani 1 1 d . . .
C4 C 1.0807(3) 0.85616(18) 0.07170(16) 0.0531(8) Uani 1 1 d . . .
H4A H 1.0699 0.9097 0.0718 0.064 Uiso 1 1 calc R . .
C5 C 1.1647(3) 0.8247(2) 0.03615(17) 0.0595(9) Uani 1 1 d . . .
H5A H 1.2098 0.8571 0.0112 0.071 Uiso 1 1 calc R . .
C6 C 1.1835(3) 0.7449(2) 0.03684(18) 0.0643(9) Uani 1 1 d . . .
H6A H 1.2424 0.7245 0.0136 0.077 Uiso 1 1 calc R . .
C7 C 1.1162(3) 0.69644(19) 0.07138(17) 0.0589(9) Uani 1 1 d . . .
H7A H 1.1284 0.6430 0.0713 0.071 Uiso 1 1 calc R . .
C8 C 1.0291(2) 0.72723(16) 0.10666(15) 0.0440(7) Uani 1 1 d . . .
C9 C 0.7605(2) 0.70205(16) 0.28057(15) 0.0424(7) Uani 1 1 d . . .
C10 C 0.6787(3) 0.64329(13) 0.29674(13) 0.0404(7) Uani 1 1 d . . .
H10A H 0.6113 0.6354 0.2744 0.048 Uiso 1 1 calc R . .
C11 C 0.7263(2) 0.59856(16) 0.35680(16) 0.0453(7) Uani 1 1 d . . .
C12 C 0.6822(3) 0.53358(18) 0.38743(18) 0.0622(9) Uani 1 1 d . . .
H12A H 0.6140 0.5154 0.3724 0.075 Uiso 1 1 calc R . .
C13 C 0.7381(4) 0.49583(19) 0.43960(19) 0.0707(11) Uani 1 1 d . . .
H13A H 0.7080 0.4519 0.4595 0.085 Uiso 1 1 calc R . .
C14 C 0.8391(3) 0.5225(2) 0.46296(17) 0.0642(10) Uani 1 1 d . . .
H14A H 0.8762 0.4960 0.4984 0.077 Uiso 1 1 calc R . .
C15 C 0.8847(3) 0.5862(2) 0.43522(17) 0.0613(9) Uani 1 1 d . . .
H15A H 0.9523 0.6042 0.4517 0.074 Uiso 1 1 calc R . .
C16 C 0.8289(2) 0.62456(17) 0.38155(15) 0.0483(8) Uani 1 1 d . . .
C17 C 0.7644(3) 0.89987(17) 0.27813(16) 0.0518(8) Uani 1 1 d . . .
H17A H 0.8284 0.8890 0.3034 0.062 Uiso 1 1 calc R . .
C18 C 0.7140(3) 0.97249(18) 0.28397(17) 0.0558(9) Uani 1 1 d . . .
H18A H 0.7447 1.0096 0.3137 0.067 Uiso 1 1 calc R . .
C19 C 0.6219(3) 0.98972(17) 0.24735(17) 0.0536(8) Uani 1 1 d . . .
H19A H 0.5901 1.0385 0.2518 0.064 Uiso 1 1 calc R . .
C20 C 0.5736(2) 0.93471(16) 0.20257(15) 0.0445(7) Uani 1 1 d . . .
C21 C 0.4774(3) 0.94090(19) 0.16069(18) 0.0562(9) Uani 1 1 d . . .
H21A H 0.4368 0.9866 0.1603 0.067 Uiso 1 1 calc R . .
C22 C 0.4444(3) 0.8791(2) 0.12076(18) 0.0600(9) Uani 1 1 d . . .
H22A H 0.3811 0.8844 0.0933 0.072 Uiso 1 1 calc R . .
C23 C 0.5011(3) 0.80825(18) 0.11899(16) 0.0519(8) Uani 1 1 d . . .
H23A H 0.4762 0.7677 0.0909 0.062 Uiso 1 1 calc R . .
C24 C 0.5933(2) 0.80030(16) 0.15930(15) 0.0423(7) Uani 1 1 d . . .
C25 C 0.6279(2) 0.86389(15) 0.20001(14) 0.0370(6) Uani 1 1 d . . .
C26 C 0.2285(2) 1.06046(16) 0.23326(15) 0.0443(7) Uani 1 1 d . . .
C27 C 0.3169(3) 1.11198(14) 0.21622(14) 0.0428(7) Uani 1 1 d . . .
H27A H 0.3816 1.1197 0.2417 0.051 Uiso 1 1 calc R . .
C28 C 0.2838(2) 1.15076(17) 0.14895(16) 0.0458(7) Uani 1 1 d . . .
C29 C 0.3409(3) 1.2077(2) 0.1144(2) 0.0694(10) Uani 1 1 d . . .
H29A H 0.4084 1.2247 0.1319 0.083 Uiso 1 1 calc R . .
C30 C 0.2983(4) 1.2387(2) 0.0550(2) 0.0795(12) Uani 1 1 d . . .
H30A H 0.3375 1.2763 0.0318 0.095 Uiso 1 1 calc R . .
C31 C 0.1979(4) 1.2153(2) 0.02871(19) 0.0761(11) Uani 1 1 d . . .
H31A H 0.1699 1.2378 -0.0118 0.091 Uiso 1 1 calc R . .
C32 C 0.1398(3) 1.1604(2) 0.06081(18) 0.0674(10) Uani 1 1 d . . .
H32A H 0.0721 1.1448 0.0427 0.081 Uiso 1 1 calc R . .
C33 C 0.1825(3) 1.12715(17) 0.12164(16) 0.0498(8) Uani 1 1 d . . .
C34 C 0.1109(2) 1.00390(16) 0.33864(15) 0.0459(7) Uani 1 1 d . . .
C35 C 0.0632(2) 0.9406(2) 0.37307(15) 0.0501(8) Uani 1 1 d . . .
H35A H 0.0895 0.8898 0.3730 0.060 Uiso 1 1 calc R . .
C36 C -0.0325(3) 0.96642(17) 0.40852(16) 0.0496(8) Uani 1 1 d . . .
C37 C -0.1016(3) 0.92379(19) 0.45047(18) 0.0635(10) Uani 1 1 d . . .
H37A H -0.0886 0.8711 0.4577 0.076 Uiso 1 1 calc R . .
C38 C -0.1883(3) 0.9589(2) 0.48104(18) 0.0690(10) Uani 1 1 d . . .
H38A H -0.2324 0.9300 0.5098 0.083 Uiso 1 1 calc R . .
C39 C -0.2110(3) 1.0369(2) 0.46967(17) 0.0612(9) Uani 1 1 d . . .
H39A H -0.2711 1.0597 0.4899 0.073 Uiso 1 1 calc R . .
C40 C -0.1452(3) 1.08059(19) 0.42873(16) 0.0545(8) Uani 1 1 d . . .
H40A H -0.1600 1.1330 0.4213 0.065 Uiso 1 1 calc R . .
C41 C -0.0568(3) 1.04566(17) 0.39872(15) 0.0456(7) Uani 1 1 d . . .
C42 C 0.2159(3) 0.86537(17) 0.23837(16) 0.0528(8) Uani 1 1 d . . .
H42A H 0.1512 0.8763 0.2139 0.063 Uiso 1 1 calc R . .
C43 C 0.2664(3) 0.79388(17) 0.23028(17) 0.0615(9) Uani 1 1 d . . .
H43A H 0.2363 0.7579 0.1993 0.074 Uiso 1 1 calc R . .
C44 C 0.3593(3) 0.77572(18) 0.26691(18) 0.0598(9) Uani 1 1 d . . .
H44A H 0.3919 0.7273 0.2614 0.072 Uiso 1 1 calc R . .
C45 C 0.4065(3) 0.83025(17) 0.31336(16) 0.0484(8) Uani 1 1 d . . .
C46 C 0.5016(3) 0.8239(2) 0.3556(2) 0.0680(11) Uani 1 1 d . . .
H46A H 0.5421 0.7781 0.3560 0.082 Uiso 1 1 calc R . .
C47 C 0.5340(3) 0.8846(2) 0.39555(19) 0.0680(10) Uani 1 1 d . . .
H47A H 0.5969 0.8789 0.4233 0.082 Uiso 1 1 calc R . .
C48 C 0.4782(3) 0.9555(2) 0.39760(16) 0.0584(9) Uani 1 1 d . . .
H48A H 0.5039 0.9959 0.4256 0.070 Uiso 1 1 calc R . .
C49 C 0.3857(2) 0.96417(17) 0.35792(15) 0.0451(7) Uani 1 1 d . . .
C50 C 0.3512(2) 0.90051(16) 0.31670(14) 0.0411(7) Uani 1 1 d . . .

loop_
_atom_site_aniso_label
_atom_site_aniso_U_11
_atom_site_aniso_U_22
_atom_site_aniso_U_33
_atom_site_aniso_U_23
_atom_site_aniso_U_13
_atom_site_aniso_U_12
B1 0.046(2) 0.0407(18) 0.043(2) -0.0051(15) -0.0019(16) 0.0059(15)
B2 0.050(2) 0.0372(17) 0.046(2) -0.0052(15) -0.0052(17) 0.0075(16)
S1 0.0633(6) 0.0377(4) 0.0677(6) 0.0075(4) 0.0214(4) 0.0049(4)
S2 0.0585(6) 0.0887(7) 0.0678(7) 0.0179(5) -0.0064(5) -0.0097(5)
S3 0.0691(6) 0.0671(6) 0.0643(6) 0.0011(5) -0.0109(5) -0.0085(5)
S4 0.0642(6) 0.0536(5) 0.0578(6) 0.0076(4) 0.0133(4) 0.0104(4)
O1 0.0512(13) 0.0435(11) 0.0479(13) -0.0069(9) -0.0092(10) 0.0035(10)
O2 0.0550(13) 0.0467(12) 0.0512(13) -0.0102(10) -0.0102(11) 0.0049(10)
N1 0.0429(15) 0.0396(12) 0.0371(14) -0.0049(11) 0.0016(11) -0.0015(11)
N2 0.0475(15) 0.0389(13) 0.0399(14) -0.0018(11) -0.0023(12) 0.0035(11)
C1 0.0449(18) 0.0384(15) 0.0402(17) 0.0013(13) -0.0038(14) 0.0018(13)
C2 0.0489(19) 0.0428(16) 0.0441(18) 0.0005(13) -0.0010(14) 0.0040(14)
C3 0.0445(18) 0.0419(16) 0.0374(17) 0.0015(13) -0.0062(14) -0.0013(13)
C4 0.062(2) 0.0444(17) 0.052(2) 0.0059(15) -0.0025(17) -0.0108(16)
C5 0.057(2) 0.070(2) 0.052(2) 0.0072(17) 0.0086(17) -0.0210(18)
C6 0.062(2) 0.070(2) 0.061(2) -0.0045(18) 0.0187(19) -0.0022(19)
C7 0.063(2) 0.0505(19) 0.064(2) -0.0011(16) 0.0165(19) 0.0071(17)
C8 0.0492(19) 0.0394(16) 0.0436(18) 0.0017(13) 0.0035(15) 0.0010(14)
C9 0.0389(17) 0.0474(16) 0.0410(17) -0.0025(13) 0.0032(14) 0.0061(13)
C10 0.073(2) 0.0180(12) 0.0308(15) 0.0002(11) 0.0090(14) 0.0082(13)
C11 0.0468(19) 0.0410(16) 0.0483(19) -0.0058(14) 0.0053(15) 0.0042(14)
C12 0.072(3) 0.0457(19) 0.069(2) -0.0031(17) 0.000(2) -0.0051(17)
C13 0.104(3) 0.0435(19) 0.066(3) 0.0086(17) 0.014(2) 0.005(2)
C14 0.085(3) 0.061(2) 0.046(2) 0.0059(17) -0.001(2) 0.025(2)
C15 0.055(2) 0.076(2) 0.052(2) -0.0025(18) -0.0057(17) 0.0128(19)
C16 0.050(2) 0.0516(18) 0.0436(19) -0.0008(14) 0.0069(15) 0.0102(15)
C17 0.054(2) 0.0551(19) 0.0461(19) -0.0067(15) -0.0026(16) -0.0098(16)
C18 0.073(2) 0.0451(18) 0.050(2) -0.0129(15) 0.0151(18) -0.0116(17)
C19 0.069(2) 0.0381(16) 0.055(2) 0.0017(15) 0.0196(18) 0.0040(16)
C20 0.0485(19) 0.0420(16) 0.0435(18) 0.0092(14) 0.0118(15) 0.0030(14)
C21 0.054(2) 0.056(2) 0.059(2) 0.0154(17) 0.0122(18) 0.0150(17)
C22 0.047(2) 0.076(2) 0.057(2) 0.0217(19) -0.0066(17) 0.0023(18)
C23 0.050(2) 0.062(2) 0.0438(19) 0.0032(15) -0.0090(15) -0.0057(16)
C24 0.0436(18) 0.0461(17) 0.0372(17) 0.0020(13) 0.0023(14) -0.0021(14)
C25 0.0355(16) 0.0426(16) 0.0331(16) 0.0030(12) 0.0036(13) 0.0001(13)
C26 0.0483(18) 0.0404(15) 0.0440(18) -0.0047(13) -0.0024(14) 0.0155(14)
C27 0.063(2) 0.0249(14) 0.0411(17) 0.0029(12) 0.0158(15) 0.0102(13)
C28 0.0396(18) 0.0457(16) 0.0521(19) -0.0016(14) 0.0042(15) 0.0068(14)
C29 0.053(2) 0.078(3) 0.077(3) 0.013(2) 0.001(2) -0.0011(19)
C30 0.088(3) 0.081(3) 0.070(3) 0.022(2) 0.014(2) 0.001(2)
C31 0.108(4) 0.072(3) 0.048(2) 0.0056(19) -0.006(2) 0.014(2)
C32 0.076(3) 0.069(2) 0.057(2) -0.0125(19) -0.018(2) 0.003(2)
C33 0.058(2) 0.0438(17) 0.0470(19) -0.0105(14) 0.0010(16) 0.0044(15)
C34 0.0505(19) 0.0454(17) 0.0414(18) -0.0001(14) -0.0035(15) 0.0032(14)
C35 0.0363(17) 0.079(2) 0.0347(17) -0.0112(16) -0.0041(14) 0.0046(16)
C36 0.058(2) 0.0479(18) 0.0424(18) -0.0006(14) -0.0124(16) -0.0067(15)
C37 0.079(3) 0.053(2) 0.058(2) 0.0089(17) -0.010(2) -0.0159(19)
C38 0.067(3) 0.084(3) 0.056(2) 0.005(2) 0.004(2) -0.032(2)
C39 0.053(2) 0.084(3) 0.047(2) -0.0053(18) 0.0046(17) -0.0018(19)
C40 0.057(2) 0.061(2) 0.045(2) 0.0000(16) 0.0023(17) 0.0050(17)
C41 0.0514(19) 0.0497(17) 0.0353(17) 0.0025(13) -0.0034(14) -0.0025(15)
C42 0.064(2) 0.0483(18) 0.0459(19) -0.0035(15) -0.0021(16) -0.0016(16)
C43 0.092(3) 0.0416(18) 0.052(2) -0.0049(15) 0.012(2) -0.0101(18)
C44 0.077(3) 0.0409(17) 0.063(2) 0.0123(16) 0.027(2) 0.0076(18)
C45 0.050(2) 0.0445(17) 0.051(2) 0.0151(15) 0.0141(16) 0.0074(15)
C46 0.057(2) 0.066(2) 0.081(3) 0.033(2) 0.016(2) 0.0205(19)
C47 0.047(2) 0.088(3) 0.069(3) 0.025(2) -0.0102(19) 0.008(2)
C48 0.052(2) 0.075(2) 0.047(2) 0.0086(17) -0.0103(17) -0.0054(18)
C49 0.0472(19) 0.0526(18) 0.0356(17) 0.0038(14) 0.0035(14) 0.0047(15)
C50 0.0383(17) 0.0466(17) 0.0388(17) 0.0081(13) 0.0070(14) 0.0010(14)

loop_
_atom_type_symbol
_atom_type_description
_atom_type_scat_dispersion_real
_atom_type_scat_dispersion_imag
_atom_type_scat_source
C C 0.0033 0.0016 'International Tables Vol C Tables 4.2.6.8 and 6.1.1.4'
H H 0.0000 0.0000 'International Tables Vol C Tables 4.2.6.8 and 6.1.1.4'
B B 0.0013 0.0007 'International Tables Vol C Tables 4.2.6.8 and 6.1.1.4'
N N 0.0061 0.0033 'International Tables Vol C Tables 4.2.6.8 and 6.1.1.4'
O O 0.0106 0.0060 'International Tables Vol C Tables 4.2.6.8 and 6.1.1.4'
S S 0.1246 0.1234 'International Tables Vol C Tables 4.2.6.8 and 6.1.1.4'

loop_
_geom_angle_atom_site_label_1
_geom_angle_atom_site_label_2
_geom_angle_atom_site_label_3
_geom_angle
_geom_angle_site_symmetry_1
_geom_angle_site_symmetry_3
_geom_angle_publ_flag
O1 B1 C9 110.7(2) . . ?
O1 B1 C1 111.3(2) . . ?
C9 B1 C1 114.1(2) . . ?
O1 B1 N1 99.6(2) . . ?
C9 B1 N1 112.5(2) . . ?
C1 B1 N1 107.8(2) . . ?
O2 B2 C26 110.2(3) . . ?
O2 B2 C34 111.9(3) . . ?
C26 B2 C34 115.7(3) . . ?
O2 B2 N2 99.0(2) . . ?
C26 B2 N2 110.1(2) . . ?
C34 B2 N2 108.6(2) . . ?
C8 S1 C1 92.91(14) . . ?
C16 S2 C9 92.92(15) . . ?
C33 S3 C26 92.89(15) . . ?
C34 S4 C41 92.38(15) . . ?
C24 O1 B1 110.4(2) . . ?
C49 O2 B2 110.8(2) . . ?
C17 N1 C25 119.2(2) . . ?
C17 N1 B1 133.7(3) . . ?
C25 N1 B1 107.1(2) . . ?
C42 N2 C50 119.2(3) . . ?
C42 N2 B2 133.1(3) . . ?
C50 N2 B2 107.7(2) . . ?
C2 C1 B1 130.0(3) . . ?
C2 C1 S1 110.6(2) . . ?
B1 C1 S1 119.2(2) . . ?
C1 C2 C3 114.0(3) . . ?
C4 C3 C8 119.0(3) . . ?
C4 C3 C2 129.8(3) . . ?
C8 C3 C2 111.2(3) . . ?
C5 C4 C3 119.7(3) . . ?
C4 C5 C6 120.8(3) . . ?
C7 C6 C5 120.4(3) . . ?
C6 C7 C8 119.6(3) . . ?
C7 C8 C3 120.4(3) . . ?
C7 C8 S1 128.3(2) . . ?
C3 C8 S1 111.2(2) . . ?
C10 C9 B1 125.4(3) . . ?
C10 C9 S2 114.6(2) . . ?
B1 C9 S2 119.9(2) . . ?
C9 C10 C11 105.5(3) . . ?
C12 C11 C16 117.9(3) . . ?
C12 C11 C10 126.9(3) . . ?
C16 C11 C10 115.1(3) . . ?
C13 C12 C11 120.5(3) . . ?
C12 C13 C14 120.5(3) . . ?
C15 C14 C13 121.1(3) . . ?
C14 C15 C16 118.8(3) . . ?
C15 C16 C11 121.2(3) . . ?
C15 C16 S2 127.1(3) . . ?
C11 C16 S2 111.7(2) . . ?
N1 C17 C18 119.6(3) . . ?
C19 C18 C17 121.2(3) . . ?
C18 C19 C20 120.5(3) . . ?
C25 C20 C19 114.8(3) . . ?
C25 C20 C21 115.9(3) . . ?
C19 C20 C21 129.2(3) . . ?
C22 C21 C20 119.5(3) . . ?
C21 C22 C23 123.4(3) . . ?
C24 C23 C22 118.4(3) . . ?
O1 C24 C23 129.9(3) . . ?
O1 C24 C25 111.8(2) . . ?
C23 C24 C25 118.3(3) . . ?
N1 C25 C20 124.7(3) . . ?
N1 C25 C24 110.9(2) . . ?
C20 C25 C24 124.4(3) . . ?
C27 C26 B2 125.5(3) . . ?
C27 C26 S3 113.9(2) . . ?
B2 C26 S3 120.5(2) . . ?
C26 C27 C28 106.5(3) . . ?
C29 C28 C33 118.6(3) . . ?
C29 C28 C27 127.1(3) . . ?
C33 C28 C27 114.3(3) . . ?
C30 C29 C28 119.9(4) . . ?
C29 C30 C31 121.0(4) . . ?
C32 C31 C30 120.9(4) . . ?
C31 C32 C33 119.1(4) . . ?
C28 C33 C32 120.4(3) . . ?
C28 C33 S3 112.3(2) . . ?
C32 C33 S3 127.2(3) . . ?
C35 C34 B2 128.1(3) . . ?
C35 C34 S4 113.0(2) . . ?
B2 C34 S4 118.7(2) . . ?
C34 C35 C36 109.9(3) . . ?
C37 C36 C41 117.2(3) . . ?
C37 C36 C35 128.9(3) . . ?
C41 C36 C35 113.9(3) . . ?
C38 C37 C36 120.7(3) . . ?
C37 C38 C39 120.8(3) . . ?
C40 C39 C38 120.2(3) . . ?
C39 C40 C41 119.1(3) . . ?
C40 C41 C36 122.0(3) . . ?
C40 C41 S4 127.1(2) . . ?
C36 C41 S4 110.8(2) . . ?
N2 C42 C43 120.2(3) . . ?
C44 C43 C42 121.0(3) . . ?
C43 C44 C45 120.0(3) . . ?
C50 C45 C46 115.9(3) . . ?
C50 C45 C44 114.7(3) . . ?
C46 C45 C44 129.4(3) . . ?
C47 C46 C45 119.7(3) . . ?
C46 C47 C48 123.7(3) . . ?
C49 C48 C47 118.7(3) . . ?
O2 C49 C48 130.6(3) . . ?
O2 C49 C50 111.7(3) . . ?
C48 C49 C50 117.7(3) . . ?
N2 C50 C45 125.0(3) . . ?
N2 C50 C49 110.7(2) . . ?
C45 C50 C49 124.3(3) . . ?

loop_
_geom_bond_atom_site_label_1
_geom_bond_atom_site_label_2
_geom_bond_distance
_geom_bond_site_symmetry_2
_geom_bond_publ_flag
B1 O1 1.503(4) . ?
B1 C9 1.593(4) . ?
B1 C1 1.603(5) . ?
B1 N1 1.618(4) . ?
B2 O2 1.506(4) . ?
B2 C26 1.599(4) . ?
B2 C34 1.604(5) . ?
B2 N2 1.623(4) . ?
S1 C8 1.716(3) . ?
S1 C1 1.736(3) . ?
S2 C16 1.714(3) . ?
S2 C9 1.720(3) . ?
S3 C33 1.707(3) . ?
S3 C26 1.736(3) . ?
S4 C34 1.729(3) . ?
S4 C41 1.730(3) . ?
O1 C24 1.342(3) . ?
O2 C49 1.340(3) . ?
N1 C17 1.323(3) . ?
N1 C25 1.348(3) . ?
N2 C42 1.319(3) . ?
N2 C50 1.339(3) . ?
C1 C2 1.360(4) . ?
C2 C3 1.441(4) . ?
C3 C4 1.394(4) . ?
C3 C8 1.400(4) . ?
C4 C5 1.365(4) . ?
C5 C6 1.391(5) . ?
C6 C7 1.362(4) . ?
C7 C8 1.388(4) . ?
C9 C10 1.463(4) . ?
C10 C11 1.497(4) . ?
C11 C12 1.382(4) . ?
C11 C16 1.403(4) . ?
C12 C13 1.366(5) . ?
C13 C14 1.381(5) . ?
C14 C15 1.348(5) . ?
C15 C16 1.392(4) . ?
C17 C18 1.398(4) . ?
C18 C19 1.346(4) . ?
C19 C20 1.401(4) . ?
C20 C25 1.388(4) . ?
C20 C21 1.414(4) . ?
C21 C22 1.367(5) . ?
C22 C23 1.403(4) . ?
C23 C24 1.359(4) . ?
C24 C25 1.405(4) . ?
C26 C27 1.444(4) . ?
C27 C28 1.507(4) . ?
C28 C29 1.387(4) . ?
C28 C33 1.394(4) . ?
C29 C30 1.355(5) . ?
C30 C31 1.376(5) . ?
C31 C32 1.345(5) . ?
C32 C33 1.396(4) . ?
C34 C35 1.412(4) . ?
C35 C36 1.446(4) . ?
C36 C37 1.398(4) . ?
C36 C41 1.406(4) . ?
C37 C38 1.371(5) . ?
C38 C39 1.386(5) . ?
C39 C40 1.370(4) . ?
C40 C41 1.381(4) . ?
C42 C43 1.387(4) . ?
C43 C44 1.358(5) . ?
C44 C45 1.410(5) . ?
C45 C50 1.387(4) . ?
C45 C46 1.406(5) . ?
C46 C47 1.352(5) . ?
C47 C48 1.398(5) . ?
C48 C49 1.357(4) . ?
C49 C50 1.411(4) . ?
